data_4031231
loop_
_publ_author_name
'Constant, G.'
'Daran, J.C.'
'Jeannin, Y.P.'

_publ_section_title
;
 Etude structurale du tetrabromoferrate(III) d'hexaformonitrilefer(II)
;
_journal_name_full 'Journal of Inorganic and Nuclear Chemistry'
_journal_page_first 4093
_journal_page_last 4102
_journal_volume 35
_journal_year 1973
_chemical_formula_sum 'C6 H6 Br8 Fe3 N6'
_chemical_name_systematic 'Fe (N C H)6 (Fe Br4)2'
_space_group_IT_number 147
_symmetry_space_group_name_Hall '-P 3'
_symmetry_space_group_name_H-M 'P -3'
_cell_angle_alpha 90
_cell_angle_beta 90
_cell_angle_gamma 120
_cell_formula_units_Z 1
_cell_length_a 10.59
_cell_length_b 10.59
_cell_length_c 6.56
_cell_volume 637.128
_citation_journal_id_ASTM JINCAO
_cod_data_source_file Constant_JINCAO_1973_1286.cif
_cod_data_source_block C6H6Br8Fe3N6
_cod_original_cell_volume 637.1276
_cod_database_code 4031231

loop_
_symmetry_equiv_pos_as_xyz
x,y,z
-y,x-y,z
-x+y,-x,z
-x,-y,-z
y,-x+y,-z
x-y,x,-z

loop_
_atom_site_label
_atom_site_type_symbol
_atom_site_fract_x
_atom_site_fract_y
_atom_site_fract_z
_atom_site_occupancy
_atom_site_U_iso_or_equiv
Br2 Br-1 0.4765 0.3672 0.7429 1 0.0
Fe2 Fe+3 0.6667 0.3333 0.8551 1 0.0
Br1 Br-1 0.6667 0.3333 0.2182 1 0.0
N1 N-3 0.1849 0.1446 0.1872 1 0.0
C1 C+2 0.2878 0.2271 0.2478 1 0.0
Fe1 Fe+2 0 0 0 1 0.0
